data_7008089
loop_
_publ_author_name
'Wong, Wallace W. H.'
'Curiel, David'
'Lai, Siu-Wai'
'Drew, Michael G. B.'
'Beer, Paul D.'

_publ_section_title
;
 Ditopic redox-active polyferrocenyl zinc(II) dithiocarbamate
 macrocyclic receptors: synthesis, coordination and electrochemical
 recognition properties.
;
_journal_issue 4
_journal_name_full 'Dalton transactions (Cambridge, England : 2003)'
_journal_page_first 774
_journal_page_last 781
_journal_paper_doi 10.1039/b416851h
_journal_year 2005
_chemical_formula_analytical 'C66 H67 Fe4 N4 O1.5 S8 Zn2 '
_chemical_formula_sum 'C66 H67 Fe4 N4 O1.5 S8 Zn2'
_chemical_formula_weight 1550.85
_chemical_name_systematic
;
?
;
_space_group_IT_number 9
_symmetry_cell_setting monoclinic
_symmetry_space_group_name_Hall 'C -2yc'
_symmetry_space_group_name_H-M 'C 1 c 1'
_atom_sites_solution_hydrogens geom
_atom_sites_solution_primary direct
_atom_sites_solution_secondary difmap
_audit_creation_method SHELXL
_cell_angle_alpha 90.00
_cell_angle_beta 102.577(10)
_cell_angle_gamma 90.00
_cell_formula_units_Z 8
_cell_length_a 15.302(20)
_cell_length_b 30.255(34)
_cell_length_c 32.342(37)
_cell_measurement_temperature 293(2)
_cell_volume 14614(3)
_computing_cell_refinement XDS
_computing_data_collection 'XDS (Kabsch, 1991)'
_computing_data_reduction XDS
_computing_molecular_graphics PLATON(Spek,1994)
_computing_structure_refinement 'SHELXL-93 (Sheldrick, 1993)'
_computing_structure_solution 'SHELXS-86 (Sheldrick, 1990)'
_diffrn_ambient_temperature 293(2)
_diffrn_measurement_device 'Marresearch Image Plate'
_diffrn_measurement_method '95 frames at 2^o intervals, counting time 10 min.'
_diffrn_radiation_monochromator graphite
_diffrn_radiation_source 'fine-focus sealed tube'
_diffrn_radiation_type MoK\a
_diffrn_radiation_wavelength 0.71073
_diffrn_reflns_av_R_equivalents 0.0990
_diffrn_reflns_av_sigmaI/netI 0.1326
_diffrn_reflns_limit_h_max 18
_diffrn_reflns_limit_h_min 0
_diffrn_reflns_limit_k_max 36
_diffrn_reflns_limit_k_min -36
_diffrn_reflns_limit_l_max 38
_diffrn_reflns_limit_l_min -40
_diffrn_reflns_number 16893
_diffrn_reflns_theta_max 26.23
_diffrn_reflns_theta_min 1.86
_exptl_absorpt_coefficient_mu 1.690
_exptl_absorpt_correction_T_max 1.000
_exptl_absorpt_correction_T_min 0.452
_exptl_absorpt_correction_type DIFABS
_exptl_crystal_colour black
_exptl_crystal_density_diffrn 1.410
_exptl_crystal_description needle
_exptl_crystal_F_000 6360
_exptl_crystal_size_max 0.30
_exptl_crystal_size_mid 0.05
_exptl_crystal_size_min 0.05
_refine_diff_density_max 0.946
_refine_diff_density_min -0.595
_refine_diff_density_rms 0.116
_refine_ls_abs_structure_details 'Flack H D (1983), Acta Cryst. A39, 876-881'
_refine_ls_abs_structure_Flack 0.10(4)
_refine_ls_extinction_method none
_refine_ls_goodness_of_fit_all 1.080
_refine_ls_goodness_of_fit_obs 1.326
_refine_ls_matrix_type fullcycle
_refine_ls_number_parameters 682
_refine_ls_number_reflns 11388
_refine_ls_number_restraints 40
_refine_ls_restrained_S_all 1.080
_refine_ls_restrained_S_obs 1.324
_refine_ls_R_factor_all 0.1977
_refine_ls_R_factor_obs 0.1226
_refine_ls_shift/esd_max 0.012
_refine_ls_shift/esd_mean 0.001
_refine_ls_structure_factor_coef Fsqd
_refine_ls_weighting_details 'w=1/[\s^2^(Fo^2^)+(0.1600P)^2^+55.7657P] where P=(Fo^2^+2Fc^2^)/3'
_refine_ls_weighting_scheme calc
_refine_ls_wR_factor_all 0.3340
_refine_ls_wR_factor_obs 0.2843
_reflns_number_observed 5886
_reflns_number_total 11388
_reflns_observed_criterion >2sigma(I)
_cod_data_source_file b416851h.txt
_cod_data_source_block 2
_cod_depositor_comments
;
The following automatic conversions were performed:

'_refine_ls_weighting_scheme' value 'calc
w=1/[\s^2^(Fo^2^)+(0.1600P)^2^+55.7657P] where P=(Fo^2^+2Fc^2^)/3'
was changed to 'calc'. New tag '_refine_ls_weighting_details' was
created. The value of the new tag was set to
'w=1/[\s^2^(Fo^2^)+(0.1600P)^2^+55.7657P] where P=(Fo^2^+2Fc^2^)/3'.

Automatic conversion script
Id: cif_fix_values 3143 2015-03-26 13:38:13Z robertas 
;
_cod_original_cell_volume 14613.8(302)
_cod_original_sg_symbol_H-M Cc
_cod_original_formula_sum 'C66 H67 Fe4 N4 O1.5 S8 Zn2 '
_cod_database_code 7008089

loop_
_symmetry_equiv_pos_as_xyz
'x, y, z'
'x, -y, z+1/2'
'x+1/2, y+1/2, z'
'x+1/2, -y+1/2, z+1/2'

loop_
_atom_site_aniso_label
_atom_site_aniso_U_11
_atom_site_aniso_U_22
_atom_site_aniso_U_33
_atom_site_aniso_U_23
_atom_site_aniso_U_13
_atom_site_aniso_U_12
Zn1A 0.079(2) 0.060(2) 0.081(3) 0.006(2) 0.021(2) -0.012(2)
Zn2A 0.084(2) 0.053(2) 0.088(3) -0.005(2) 0.027(2) -0.012(2)
Fe3A 0.095(3) 0.097(4) 0.105(4) 0.004(3) 0.011(3) -0.013(3)
Fe4A 0.067(2) 0.050(2) 0.074(3) -0.005(2) 0.021(2) -0.008(2)
Fe5A 0.092(3) 0.085(3) 0.074(3) -0.003(2) 0.021(3) -0.006(2)
Fe6A 0.073(2) 0.060(2) 0.074(3) -0.004(2) 0.021(2) -0.006(2)
Zn1B 0.072(2) 0.057(2) 0.080(3) -0.005(2) 0.028(2) -0.015(2)
Zn2B 0.067(2) 0.047(2) 0.080(2) 0.006(2) 0.015(2) -0.0089(14)
Fe3B 0.069(2) 0.065(2) 0.072(3) 0.002(2) 0.021(2) -0.006(2)
Fe4B 0.088(3) 0.086(3) 0.046(2) 0.005(2) 0.037(2) -0.004(2)
Fe5B 0.069(2) 0.056(2) 0.075(3) 0.008(2) 0.028(2) -0.004(2)
Fe6B 0.096(3) 0.108(4) 0.081(4) -0.006(3) 0.028(3) -0.012(3)

loop_
_atom_site_label
_atom_site_type_symbol
_atom_site_fract_x
_atom_site_fract_y
_atom_site_fract_z
_atom_site_U_iso_or_equiv
_atom_site_thermal_displace_type
_atom_site_occupancy
_atom_site_calc_flag
_atom_site_refinement_flags
_atom_site_disorder_group
Zn1A Zn 0.9818(11) 0.17842(11) 0.1984(6) 0.0729(10) Uani 1 d . .
S11A S 0.8536(12) 0.1309(3) 0.1778(7) 0.076(2) Uiso 1 d D .
S12A S 1.0132(12) 0.1232(2) 0.2506(6) 0.063(2) Uiso 1 d D .
C11A C 0.9166(17) 0.0986(6) 0.2172(9) 0.050(6) Uiso 1 d D .
N12A N 0.8873(16) 0.0592(6) 0.2288(9) 0.056(5) Uiso 1 d D .
C13A C 0.9472(20) 0.0343(9) 0.2627(10) 0.060(7) Uiso 1 d . .
H13A H 1.0029(20) 0.0501(9) 0.2727(10) 0.072 Uiso 1 calc R .
H13B H 0.9606(20) 0.0054(9) 0.2526(10) 0.072 Uiso 1 calc R .
C14A C 0.8078(20) 0.0360(8) 0.1997(11) 0.058(6) Uiso 1 d . .
H14A H 0.7816(20) 0.0153(8) 0.2164(11) 0.070 Uiso 1 calc R .
H14B H 0.7626(20) 0.0579(8) 0.1884(11) 0.070 Uiso 1 calc R .
S15A S 1.0517(11) 0.2029(2) 0.1436(6) 0.053(2) Uiso 1 d D .
S16A S 0.9867(12) 0.2557(2) 0.2082(6) 0.064(2) Uiso 1 d D .
C15A C 1.0242(28) 0.2557(8) 0.1630(11) 0.122(14) Uiso 1 d D .
N16A N 1.0492(13) 0.2911(4) 0.1433(7) 0.020(3) Uiso 1 d D .
C17A C 1.0794(18) 0.2926(8) 0.1075(10) 0.049(5) Uiso 1 d . .
H17A H 1.0491(18) 0.3164(8) 0.0898(10) 0.058 Uiso 1 calc R .
H17B H 1.0646(18) 0.2651(8) 0.0921(10) 0.058 Uiso 1 calc R .
C18A C 1.0277(20) 0.3327(9) 0.1602(11) 0.064(7) Uiso 1 d . .
H18A H 0.9797(20) 0.3276(9) 0.1748(11) 0.076 Uiso 1 calc R .
H18B H 1.0042(20) 0.3521(9) 0.1365(11) 0.076 Uiso 1 calc R .
Zn2A Zn 1.2194(11) 0.11562(10) 0.1997(6) 0.0740(10) Uani 1 d . .
S21A S 1.2301(12) 0.0392(3) 0.2128(7) 0.085(2) Uiso 1 d D .
S22A S 1.0994(12) 0.0893(2) 0.1473(6) 0.062(2) Uiso 1 d D .
C21A C 1.1379(16) 0.0386(5) 0.1674(8) 0.034(4) Uiso 1 d D .
N22A N 1.1096(20) 0.0003(7) 0.1483(10) 0.077(7) Uiso 1 d D .
C23A C 1.0297(23) -0.0003(12) 0.1090(13) 0.088(10) Uiso 1 d . .
H23A H 1.0370(23) -0.0245(12) 0.0904(13) 0.106 Uiso 1 calc R .
H23B H 1.0283(23) 0.0271(12) 0.0933(13) 0.106 Uiso 1 calc R .
C24A C 1.1464(18) -0.0458(7) 0.1644(10) 0.047(6) Uiso 1 d . .
H24A H 1.2084(18) -0.0430(7) 0.1794(10) 0.056 Uiso 1 calc R .
H24B H 1.1444(18) -0.0654(7) 0.1404(10) 0.056 Uiso 1 calc R .
S25A S 1.2416(12) 0.1729(3) 0.2499(7) 0.073(2) Uiso 1 d D .
S26A S 1.3290(12) 0.1618(3) 0.1769(7) 0.075(2) Uiso 1 d D .
C25A C 1.3064(16) 0.1946(5) 0.2181(8) 0.034(4) Uiso 1 d D .
N26A N 1.3483(15) 0.2345(5) 0.2241(8) 0.033(4) Uiso 1 d D .
C27A C 1.3929(18) 0.2574(8) 0.1961(10) 0.049(6) Uiso 1 d . .
H27A H 1.4357(18) 0.2777(8) 0.2128(10) 0.058 Uiso 1 calc R .
H27B H 1.4268(18) 0.2360(8) 0.1837(10) 0.058 Uiso 1 calc R .
C28A C 1.3306(23) 0.2638(10) 0.2533(12) 0.083(9) Uiso 1 d . .
H28A H 1.2747(23) 0.2549(10) 0.2604(12) 0.099 Uiso 1 calc R .
H28B H 1.3205(23) 0.2924(10) 0.2396(12) 0.099 Uiso 1 calc R .
C41A C 0.8323(20) 0.0121(8) 0.1644(11) 0.057(2) Uiso 1 d . .
C42A C 0.9174(19) 0.0151(8) 0.1574(11) 0.057(2) Uiso 1 d . .
H42A H 0.9608(19) 0.0319(8) 0.1751(11) 0.068 Uiso 1 calc R .
C43A C 0.9361(19) -0.0063(8) 0.1251(11) 0.057(2) Uiso 1 d . .
C44A C 0.8727(18) -0.0385(8) 0.0979(10) 0.057(2) Uiso 1 d . .
H44A H 0.8867(18) -0.0552(8) 0.0761(10) 0.068 Uiso 1 calc R .
C45A C 0.7838(19) -0.0399(8) 0.1109(10) 0.057(2) Uiso 1 d . .
H45A H 0.7382(19) -0.0578(8) 0.0961(10) 0.068 Uiso 1 calc R .
C46A C 0.7709(20) -0.0168(8) 0.1417(10) 0.057(2) Uiso 1 d . .
H46A H 0.7161(20) -0.0197(8) 0.1494(10) 0.068 Uiso 1 calc R .
C31A C 1.3385(19) 0.2818(8) 0.1627(10) 0.051(2) Uiso 1 d . .
C32A C 1.3710(19) 0.3123(8) 0.1354(10) 0.051(2) Uiso 1 d . .
H32A H 1.4315(19) 0.3195(8) 0.1402(10) 0.062 Uiso 1 calc R .
C33A C 1.3095(18) 0.3308(8) 0.1012(10) 0.051(2) Uiso 1 d . .
H33A H 1.3338(18) 0.3483(8) 0.0829(10) 0.062 Uiso 1 calc R .
C34A C 1.2239(19) 0.3268(8) 0.0920(10) 0.051(2) Uiso 1 d . .
H34A H 1.1879(19) 0.3417(8) 0.0694(10) 0.062 Uiso 1 calc R .
C35A C 1.1919(19) 0.3009(8) 0.1160(10) 0.051(2) Uiso 1 d . .
C36A C 1.2437(18) 0.2790(8) 0.1531(10) 0.051(2) Uiso 1 d . .
H36A H 1.2147(18) 0.2630(8) 0.1708(10) 0.062 Uiso 1 calc R .
Fe3A Fe 0.9361(11) 0.0053(2) 0.3583(6) 0.101(2) Uani 1 d . .
C60A C 0.8918(21) 0.0297(11) 0.2999(11) 0.091(10) Uiso 1 d G .
C61A C 0.8656(26) 0.0572(9) 0.3307(13) 0.139(16) Uiso 1 d G .
H61A H 0.8774(37) 0.0872(9) 0.3345(18) 0.167 Uiso 1 calc R .
C62A C 0.8183(26) 0.0307(14) 0.3548(11) 0.164(20) Uiso 1 d G .
H62A H 0.7937(35) 0.0404(20) 0.3771(14) 0.197 Uiso 1 calc R .
C63A C 0.8152(26) -0.0131(11) 0.3389(14) 0.147(17) Uiso 1 d G .
H63A H 0.7882(35) -0.0372(15) 0.3489(18) 0.177 Uiso 1 calc R .
C64A C 0.8607(26) -0.0138(9) 0.3050(13) 0.165(20) Uiso 1 d G .
H64A H 0.8686(38) -0.0383(11) 0.2889(17) 0.198 Uiso 1 calc R .
C65A C 1.0209(28) -0.0458(11) 0.3631(13) 0.132(15) Uiso 1 d G .
H65A H 1.0177(28) -0.0686(11) 0.3435(13) 0.159 Uiso 1 calc R .
C66A C 0.9739(25) -0.0437(11) 0.3963(15) 0.166(20) Uiso 1 d G .
H66A H 0.9343(33) -0.0648(15) 0.4024(21) 0.200 Uiso 1 calc R .
C67A C 0.9977(26) -0.0035(13) 0.4187(12) 0.156(19) Uiso 1 d G .
H67A H 0.9766(37) 0.0062(19) 0.4420(14) 0.187 Uiso 1 calc R .
C68A C 1.0595(24) 0.0191(10) 0.3993(13) 0.117(13) Uiso 1 d G .
H68A H 1.0860(33) 0.0463(11) 0.4077(18) 0.141 Uiso 1 calc R .
C69A C 1.0739(24) -0.0070(13) 0.3649(13) 0.187(25) Uiso 1 d G .
H69A H 1.1114(33) 0.0000(20) 0.3468(16) 0.225 Uiso 1 calc R .
Fe4A Fe 1.1194(11) -0.12579(12) 0.2199(6) 0.0626(11) Uani 1 d . .
C50A C 1.0893(17) -0.0666(7) 0.1952(9) 0.077(8) Uiso 1 d G .
C51A C 1.0142(16) -0.0949(7) 0.1826(8) 0.062(7) Uiso 1 d G .
H51A H 0.9873(21) -0.1026(10) 0.1549(8) 0.074 Uiso 1 calc R .
C52A C 0.9876(15) -0.1095(6) 0.2197(9) 0.081(9) Uiso 1 d G .
H52A H 0.9401(19) -0.1284(9) 0.2207(11) 0.097 Uiso 1 calc R .
C53A C 1.0462(17) -0.0901(7) 0.2552(8) 0.063(7) Uiso 1 d G .
H53A H 1.0438(22) -0.0941(11) 0.2835(8) 0.076 Uiso 1 calc R .
C54A C 1.1090(16) -0.0636(6) 0.2401(9) 0.087(9) Uiso 1 d G .
H54A H 1.1550(19) -0.0472(9) 0.2566(10) 0.105 Uiso 1 calc R .
C55A C 1.2537(19) -0.1456(9) 0.2433(11) 0.103(11) Uiso 1 d G .
H55A H 1.2963(19) -0.1307(9) 0.2633(11) 0.123 Uiso 1 calc R .
C56A C 1.2400(21) -0.1413(9) 0.1986(11) 0.125(14) Uiso 1 d G .
H56A H 1.2720(28) -0.1229(13) 0.1842(14) 0.150 Uiso 1 calc R .
C57A C 1.1688(22) -0.1699(10) 0.1798(9) 0.128(14) Uiso 1 d G .
H57A H 1.1460(31) -0.1735(15) 0.1509(9) 0.153 Uiso 1 calc R .
C58A C 1.1385(18) -0.1919(8) 0.2129(11) 0.080(8) Uiso 1 d G .
H58A H 1.0924(22) -0.2125(10) 0.2094(14) 0.096 Uiso 1 calc R .
C59A C 1.1910(21) -0.1769(10) 0.2521(9) 0.121(13) Uiso 1 d G .
H59A H 1.1853(31) -0.1860(15) 0.2789(10) 0.145 Uiso 1 calc R .
Fe5A Fe 1.4188(11) 0.2930(2) 0.3542(6) 0.0832(14) Uani 1 d . .
C80A C 1.4061(21) 0.2706(9) 0.2988(11) 0.068(7) Uiso 1 d . .
C81A C 1.4527(22) 0.2352(10) 0.3242(12) 0.075(8) Uiso 1 d . .
H81A H 1.4321(22) 0.2064(10) 0.3253(12) 0.090 Uiso 1 calc R .
C82A C 1.5375(24) 0.2524(11) 0.3476(13) 0.085(9) Uiso 1 d . .
H82A H 1.5831(24) 0.2361(11) 0.3646(13) 0.102 Uiso 1 calc R .
C83A C 1.5386(26) 0.2979(12) 0.3402(14) 0.095(10) Uiso 1 d . .
H83A H 1.5805(26) 0.3173(12) 0.3557(14) 0.114 Uiso 1 calc R .
C84A C 1.4630(20) 0.3118(10) 0.3038(11) 0.070(7) Uiso 1 d . .
H84A H 1.4543(20) 0.3383(10) 0.2888(11) 0.084 Uiso 1 calc R .
C85A C 1.3607(25) 0.3478(9) 0.3648(12) 0.127(14) Uiso 1 d G .
H85A H 1.3626(25) 0.3733(9) 0.3490(12) 0.152 Uiso 1 calc R .
C86A C 1.2955(21) 0.3137(11) 0.3553(11) 0.123(14) Uiso 1 d G .
H86A H 1.2472(26) 0.3131(16) 0.3322(13) 0.147 Uiso 1 calc R .
C87A C 1.3170(24) 0.2809(9) 0.3872(13) 0.127(14) Uiso 1 d G .
H87A H 1.2853(33) 0.2549(12) 0.3887(17) 0.152 Uiso 1 calc R .
C88A C 1.3956(24) 0.2946(10) 0.4165(11) 0.128(14) Uiso 1 d G .
H88A H 1.4243(33) 0.2792(15) 0.4405(13) 0.153 Uiso 1 calc R .
C89A C 1.4226(21) 0.3359(10) 0.4026(12) 0.127(14) Uiso 1 d G .
H89A H 1.4721(27) 0.3523(14) 0.4160(16) 0.152 Uiso 1 calc R .
Fe6A Fe 1.1025(11) 0.41600(13) 0.2192(6) 0.0680(11) Uani 1 d . .
C70A C 1.1054(21) 0.3588(9) 0.1918(11) 0.066(7) Uiso 1 d . .
C71A C 1.1373(25) 0.3546(11) 0.2352(13) 0.089(10) Uiso 1 d . .
H71A H 1.1113(25) 0.3369(11) 0.2527(13) 0.106 Uiso 1 calc R .
C72A C 1.2124(23) 0.3802(10) 0.2489(13) 0.076(8) Uiso 1 d . .
H72A H 1.2435(23) 0.3834(10) 0.2769(13) 0.092 Uiso 1 calc R .
C73A C 1.2318(21) 0.3985(9) 0.2171(12) 0.069(8) Uiso 1 d . .
H73A H 1.2790(21) 0.4183(9) 0.2186(12) 0.082 Uiso 1 calc R .
C74A C 1.1781(21) 0.3865(10) 0.1816(12) 0.075(8) Uiso 1 d . .
H74A H 1.1843(21) 0.3940(10) 0.1545(12) 0.090 Uiso 1 calc R .
C75A C 1.0910(18) 0.4835(8) 0.2288(11) 0.097(11) Uiso 1 d G .
H75A H 1.1378(18) 0.5038(8) 0.2352(11) 0.117 Uiso 1 calc R .
C76A C 1.0447(21) 0.4710(9) 0.1875(10) 0.120(14) Uiso 1 d G .
H76A H 1.0558(30) 0.4816(14) 0.1621(11) 0.145 Uiso 1 calc R .
C77A C 0.9785(20) 0.4395(9) 0.1917(10) 0.099(11) Uiso 1 d G .
H77A H 0.9386(26) 0.4258(13) 0.1696(12) 0.119 Uiso 1 calc R .
C78A C 0.9839(21) 0.4325(9) 0.2356(11) 0.110(12) Uiso 1 d G .
H78A H 0.9481(27) 0.4135(13) 0.2474(14) 0.132 Uiso 1 calc R .
C79A C 1.0534(23) 0.4598(10) 0.2585(9) 0.128(15) Uiso 1 d G .
H79A H 1.0712(32) 0.4617(16) 0.2878(9) 0.154 Uiso 1 calc R .
Zn1B Zn 0.1469(11) 0.92845(10) 1.0311(6) 0.0679(10) Uani 1 d . .
S11B S 0.1272(12) 0.8735(2) 0.9789(6) 0.065(2) Uiso 1 d D .
S12B S 0.0402(12) 0.8795(2) 1.0527(6) 0.069(2) Uiso 1 d D .
C11B C 0.0572(18) 0.8497(7) 1.0105(9) 0.059(6) Uiso 1 d D .
N12B N 0.0236(16) 0.8090(6) 1.0006(9) 0.050(5) Uiso 1 d D .
C13B C 0.0452(16) 0.7826(6) 0.9639(9) 0.032(4) Uiso 1 d . .
H13C H 0.0632(16) 0.7527(6) 0.9727(9) 0.039 Uiso 1 calc R .
H13D H 0.0931(16) 0.7966(6) 0.9533(9) 0.039 Uiso 1 calc R .
C14B C -0.0313(21) 0.7891(9) 1.0297(11) 0.068(7) Uiso 1 d . .
H14C H -0.0780(21) 0.7704(9) 1.0136(11) 0.082 Uiso 1 calc R .
H14D H -0.0593(21) 0.8124(9) 1.0428(11) 0.082 Uiso 1 calc R .
S15B S 0.1419(11) 1.0055(2) 1.0217(6) 0.063(2) Uiso 1 d D .
S16B S 0.2699(11) 0.9531(2) 1.0852(6) 0.053(2) Uiso 1 d D .
C15B C 0.2377(21) 1.0034(7) 1.0630(11) 0.081(9) Uiso 1 d D .
N16B N 0.2689(15) 1.0416(5) 1.0851(8) 0.038(4) Uiso 1 d D .
C17B C 0.2308(21) 1.0845(9) 1.0674(11) 0.067(7) Uiso 1 d . .
H17C H 0.1695(21) 1.0797(9) 1.0522(11) 0.080 Uiso 1 calc R .
H17D H 0.2292(21) 1.1045(9) 1.0907(11) 0.080 Uiso 1 calc R .
C18B C 0.3410(18) 1.0418(8) 1.1232(10) 0.051(6) Uiso 1 d . .
H18C H 0.3405(18) 1.0137(8) 1.1376(10) 0.062 Uiso 1 calc R .
H18D H 0.3287(18) 1.0647(8) 1.1421(10) 0.062 Uiso 1 calc R .
Zn2B Zn 0.3836(11) 0.86584(10) 1.0291(6) 0.0648(9) Uani 1 d . .
S21B S 0.3543(12) 0.9228(2) 0.9799(6) 0.065(2) Uiso 1 d D .
S22B S 0.5149(11) 0.9126(2) 1.0522(6) 0.058(2) Uiso 1 d D .
C21B C 0.4598(18) 0.9445(7) 1.0086(10) 0.064(7) Uiso 1 d D .
N22B N 0.4840(14) 0.9861(5) 1.0058(8) 0.031(4) Uiso 1 d D .
C23B C 0.5632(20) 1.0053(9) 1.0349(11) 0.064(7) Uiso 1 d . .
H23C H 0.5956(20) 1.0237(9) 1.0188(11) 0.076 Uiso 1 calc R .
H23D H 0.6027(20) 0.9816(9) 1.0475(11) 0.076 Uiso 1 calc R .
C24B C 0.4353(17) 1.0148(7) 0.9713(9) 0.038(5) Uiso 1 d . .
H24C H 0.4310(17) 1.0444(7) 0.9822(9) 0.045 Uiso 1 calc R .
H24D H 0.3750(17) 1.0035(7) 0.9614(9) 0.045 Uiso 1 calc R .
S25B S 0.3184(12) 0.8393(2) 1.0837(6) 0.062(2) Uiso 1 d D .
S26B S 0.3849(12) 0.7891(3) 1.0171(7) 0.077(2) Uiso 1 d D .
C25B C 0.3366(13) 0.7878(4) 1.0642(7) 0.006(3) Uiso 1 d DU .
N26B N 0.3225(15) 0.7480(5) 1.0760(8) 0.042(4) Uiso 1 d DU .
C27B C 0.3457(14) 0.7055(4) 1.0656(8) 0.009(3) Uiso 1 d U .
H27C H 0.3613(14) 0.6872(4) 1.0907(8) 0.011 Uiso 1 calc R .
H27D H 0.3963(14) 0.7065(4) 1.0520(8) 0.011 Uiso 1 calc R .
C28B C 0.2820(25) 0.7474(13) 1.1123(14) 0.099(11) Uiso 1 d . .
H28C H 0.3001(25) 0.7746(13) 1.1277(14) 0.119 Uiso 1 calc R .
H28D H 0.3108(25) 0.7235(13) 1.1304(14) 0.119 Uiso 1 calc R .
C31B C 0.0359(22) 0.7597(9) 1.0664(12) 0.071(7) Uiso 1 d . .
C32B C 0.1248(20) 0.7686(9) 1.0733(11) 0.063(7) Uiso 1 d . .
H32B H 0.1500(20) 0.7885(9) 1.0573(11) 0.076 Uiso 1 calc R .
C33B C -0.0072(22) 0.7317(9) 1.0902(11) 0.066(7) Uiso 1 d . .
H33B H -0.0693(22) 0.7301(9) 1.0855(11) 0.079 Uiso 1 calc R .
C34B C 0.0417(19) 0.7091(8) 1.1178(10) 0.058(6) Uiso 1 d . .
H34B H 0.0123(19) 0.6870(8) 1.1293(10) 0.069 Uiso 1 calc R .
C35B C 0.1264(26) 0.7113(12) 1.1332(15) 0.102(11) Uiso 1 d . .
H35B H 0.1543(26) 0.6951(12) 1.1569(15) 0.122 Uiso 1 calc R .
C36B C 0.1782(21) 0.7423(9) 1.1098(11) 0.067(7) Uiso 1 d . .
C41B C 0.4355(19) 1.0494(8) 1.1152(10) 0.055(6) Uiso 1 d . .
C42B C 0.4976(21) 1.0792(9) 1.1365(11) 0.067(7) Uiso 1 d . .
H42B H 0.4811(21) 1.0960(9) 1.1577(11) 0.080 Uiso 1 calc R .
C43B C 0.5820(19) 1.0864(9) 1.1290(11) 0.061(6) Uiso 1 d . .
H43B H 0.6230(19) 1.1050(9) 1.1460(11) 0.073 Uiso 1 calc R .
C44B C 0.6022(18) 1.0639(7) 1.0944(10) 0.048(5) Uiso 1 d . .
H44B H 0.6568(18) 1.0691(7) 1.0871(10) 0.058 Uiso 1 calc R .
C45B C 0.5388(18) 1.0324(7) 1.0695(10) 0.045(5) Uiso 1 d . .
C46B C 0.4549(18) 1.0275(7) 1.0787(10) 0.044(5) Uiso 1 d . .
H46B H 0.4116(18) 1.0102(7) 1.0615(10) 0.052 Uiso 1 calc R .
Fe3B Fe 0.2463(11) 1.16614(14) 1.0100(6) 0.0682(11) Uani 1 d . .
C50B C 0.2784(19) 1.1053(8) 1.0397(10) 0.057(6) Uiso 1 d . .
C51B C 0.3568(19) 1.1358(8) 1.0518(11) 0.059(6) Uiso 1 d . .
H51B H 0.3845(19) 1.1445(8) 1.0791(11) 0.071 Uiso 1 calc R .
C52B C 0.3807(20) 1.1491(9) 1.0137(11) 0.064(7) Uiso 1 d . .
H52B H 0.4240(20) 1.1702(9) 1.0120(11) 0.077 Uiso 1 calc R .
C53B C 0.3332(24) 1.1275(10) 0.9809(14) 0.086(9) Uiso 1 d . .
H53B H 0.3409(24) 1.1277(10) 0.9532(14) 0.104 Uiso 1 calc R .
C54B C 0.2636(20) 1.1026(8) 0.9982(10) 0.055(6) Uiso 1 d . .
H54B H 0.2162(20) 1.0871(8) 0.9816(10) 0.066 Uiso 1 calc R .
C55B C 0.1585(24) 1.2107(11) 0.9751(10) 0.133(15) Uiso 1 d G .
H55B H 0.1471(24) 1.2108(11) 0.9456(10) 0.160 Uiso 1 calc R .
C56B C 0.2277(21) 1.2344(10) 1.0026(13) 0.131(15) Uiso 1 d G .
H56B H 0.2697(28) 1.2527(14) 0.9943(17) 0.157 Uiso 1 calc R .
C57B C 0.2217(23) 1.2252(11) 1.0449(11) 0.151(17) Uiso 1 d G .
H57B H 0.2590(31) 1.2364(16) 1.0693(13) 0.181 Uiso 1 calc R .
C58B C 0.1487(23) 1.1958(11) 1.0436(10) 0.130(15) Uiso 1 d G .
H58B H 0.1298(33) 1.1844(16) 1.0669(12) 0.156 Uiso 1 calc R .
C59B C 0.1097(19) 1.1869(9) 1.0004(11) 0.102(11) Uiso 1 d G .
H59B H 0.0607(24) 1.1686(13) 0.9905(15) 0.123 Uiso 1 calc R .
Fe4B Fe 0.4273(11) 1.04355(15) 0.8754(6) 0.0700(11) Uani 1 d . .
C60B C 0.4813(22) 1.0167(10) 0.9349(12) 0.077(8) Uiso 1 d . .
C61B C 0.4862(23) 0.9854(11) 0.9062(12) 0.083(9) Uiso 1 d . .
H61B H 0.4599(23) 0.9576(11) 0.9038(12) 0.099 Uiso 1 calc R .
C62B C 0.5442(27) 1.0053(13) 0.8787(15) 0.103(11) Uiso 1 d . .
H62B H 0.5589(27) 0.9912(13) 0.8556(15) 0.124 Uiso 1 calc R .
C63B C 0.5668(24) 1.0390(12) 0.8897(13) 0.089(9) Uiso 1 d . .
H63B H 0.6057(24) 1.0548(12) 0.8768(13) 0.107 Uiso 1 calc R .
C64B C 0.5331(20) 1.0580(9) 0.9257(11) 0.068(7) Uiso 1 d . .
H64B H 0.5408(20) 1.0857(9) 0.9384(11) 0.082 Uiso 1 calc R .
C65B C 0.2980(20) 1.0630(10) 0.8748(10) 0.093(10) Uiso 1 d G .
H65B H 0.2711(20) 1.0646(10) 0.8979(10) 0.112 Uiso 1 calc R .
C66B C 0.3475(22) 1.0972(8) 0.8603(11) 0.129(15) Uiso 1 d G .
H66B H 0.3586(32) 1.1252(9) 0.8723(15) 0.155 Uiso 1 calc R .
C67B C 0.3771(21) 1.0813(11) 0.8244(11) 0.121(13) Uiso 1 d G .
H67B H 0.4109(28) 1.0969(15) 0.8087(14) 0.145 Uiso 1 calc R .
C68B C 0.3459(24) 1.0372(10) 0.8167(11) 0.140(16) Uiso 1 d G .
H68B H 0.3557(33) 1.0189(14) 0.7950(13) 0.168 Uiso 1 calc R .
C69B C 0.2970(22) 1.0259(8) 0.8478(12) 0.122(14) Uiso 1 d G .
H69B H 0.2693(30) 0.9989(9) 0.8501(16) 0.146 Uiso 1 calc R .
Fe5B Fe 0.2646(11) 0.62389(12) 1.0098(6) 0.0645(11) Uani 1 d . .
C70B C 0.2528(19) 0.6850(8) 1.0314(10) 0.053(6) Uiso 1 d . .
C71B C 0.2368(23) 0.6894(10) 0.9908(12) 0.080(9) Uiso 1 d . .
H71B H 0.2672(23) 0.7057(10) 0.9740(12) 0.096 Uiso 1 calc R .
C72B C 0.1558(20) 0.6611(9) 0.9784(11) 0.062(7) Uiso 1 d . .
H72B H 0.1226(20) 0.6592(9) 0.9507(11) 0.075 Uiso 1 calc R .
C73B C 0.1326(23) 0.6363(10) 1.0135(12) 0.075(8) Uiso 1 d . .
H73B H 0.0893(23) 0.6145(10) 1.0126(12) 0.090 Uiso 1 calc R .
C74B C 0.1990(17) 0.6557(7) 1.0522(10) 0.047(5) Uiso 1 d . .
H74B H 0.2036(17) 0.6503(7) 1.0809(10) 0.056 Uiso 1 calc R .
C75B C 0.2749(23) 0.5598(12) 0.9956(15) 0.143(17) Uiso 1 d G .
H75B H 0.2245(23) 0.5424(12) 0.9858(15) 0.171 Uiso 1 calc R .
C76B C 0.3203(31) 0.5856(14) 0.9702(11) 0.208(28) Uiso 1 d G .
H76B H 0.3049(45) 0.5881(22) 0.9409(11) 0.250 Uiso 1 calc R .
C77B C 0.3933(26) 0.6070(11) 0.9975(14) 0.132(15) Uiso 1 d G .
H77B H 0.4342(34) 0.6259(16) 0.9892(19) 0.159 Uiso 1 calc R .
C78B C 0.3930(23) 0.5944(11) 1.0398(12) 0.145(17) Uiso 1 d G .
H78B H 0.4336(32) 0.6037(17) 1.0640(15) 0.174 Uiso 1 calc R .
C79B C 0.3198(25) 0.5653(12) 1.0386(13) 0.135(15) Uiso 1 d G .
H79B H 0.3041(37) 0.5521(18) 1.0619(15) 0.162 Uiso 1 calc R .
Fe6B Fe -0.0572(11) 0.7549(2) 0.8719(6) 0.094(2) Uani 1 d . .
C80B C -0.0429(20) 0.7824(11) 0.9294(11) 0.117(13) Uiso 1 d G .
C81B C -0.1114(24) 0.7500(9) 0.9193(12) 0.134(15) Uiso 1 d G .
H81B H -0.1154(34) 0.7242(13) 0.9344(16) 0.161 Uiso 1 calc R .
C82B C -0.1728(19) 0.7640(9) 0.8821(11) 0.089(9) Uiso 1 d G .
H82B H -0.2241(23) 0.7489(13) 0.8686(15) 0.107 Uiso 1 calc R .
C83B C -0.1422(25) 0.8050(10) 0.8692(11) 0.152(18) Uiso 1 d G .
H83B H -0.1699(34) 0.8214(14) 0.8457(14) 0.182 Uiso 1 calc R .
C84B C -0.0619(24) 0.8164(10) 0.8984(13) 0.134(15) Uiso 1 d G .
H84B H -0.0278(33) 0.8416(13) 0.8974(18) 0.161 Uiso 1 calc R .
C85B C 0.0718(26) 0.7416(16) 0.8661(15) 0.164(20) Uiso 1 d G .
H85B H 0.1223(26) 0.7429(16) 0.8881(15) 0.197 Uiso 1 calc R .
C86B C 0.0361(36) 0.7769(12) 0.8387(20) 0.193(25) Uiso 1 d G .
H86B H 0.0591(52) 0.8054(14) 0.8395(28) 0.231 Uiso 1 calc R .
C87B C -0.0409(35) 0.7610(15) 0.8097(17) 0.240(35) Uiso 1 d G .
H87B H -0.0772(49) 0.7773(21) 0.7883(23) 0.288 Uiso 1 calc R .
C88B C -0.0528(29) 0.7159(14) 0.8193(16) 0.141(16) Uiso 1 d G .
H88B H -0.0982(38) 0.6974(20) 0.8052(22) 0.169 Uiso 1 calc R .
C89B C 0.0169(33) 0.7039(13) 0.8541(17) 0.190(25) Uiso 1 d G .
H89B H 0.0251(49) 0.6762(16) 0.8669(24) 0.227 Uiso 1 calc R .
C102 C 1.2172 1.0832 0.3235 0.138 Uiso 0.50 d PD 1
C101 C 1.3184 1.0912 0.3331 0.088 Uiso 0.50 d PD 1
O100 O 1.3350 1.1325 0.3589 0.184 Uiso 0.50 d PD 1
C202 C 1.2056 1.0995 0.3349 0.036 Uiso 0.50 d PD 2
C201 C 1.1699 1.1220 0.3706 0.152 Uiso 0.50 d PD 2
O200 O 1.2349 1.1520 0.3946 0.123 Uiso 0.50 d PD 2
O400 O 0.6997 0.9327 0.9732 0.152 Uiso 0.50 d PD 4
C401 C 0.7777 0.9084 0.9944 0.241 Uiso 0.50 d PD 4
C402 C 0.7935 0.8669 0.9694 0.128 Uiso 0.50 d PD 4
O998 O 1.3423 0.5532 0.4493 0.201 Uiso 0.50 d P 5
O999 O 1.6612 0.1964 0.2616 0.156 Uiso 0.50 d P 5
O300 O 1.0971 0.5808 0.2657 0.297 Uiso 0.50 d PD 3
C301 C 1.1211 0.6271 0.2653 0.342 Uiso 0.50 d PD 3
C302 C 1.2203 0.6313 0.2625 0.176 Uiso 0.50 d PD 3

loop_
_atom_type_symbol
_atom_type_description
_atom_type_scat_dispersion_real
_atom_type_scat_dispersion_imag
_atom_type_scat_source
C C 0.0033 0.0016 'International Tables Vol C Tables 4.2.6.8 and 6.1.1.4'
H H 0.0000 0.0000 'International Tables Vol C Tables 4.2.6.8 and 6.1.1.4'
N N 0.0061 0.0033 'International Tables Vol C Tables 4.2.6.8 and 6.1.1.4'
O O 0.0106 0.0060 'International Tables Vol C Tables 4.2.6.8 and 6.1.1.4'
Fe Fe 0.3463 0.8444 'International Tables Vol C Tables 4.2.6.8 and 6.1.1.4'
Zn Zn 0.2839 1.4301 'International Tables Vol C Tables 4.2.6.8 and 6.1.1.4'
S S 0.1246 0.1234 'International Tables Vol C Tables 4.2.6.8 and 6.1.1.4'

loop_
_geom_angle_atom_site_label_1
_geom_angle_atom_site_label_2
_geom_angle_atom_site_label_3
_geom_angle
_geom_angle_site_symmetry_1
_geom_angle_site_symmetry_3
_geom_angle_publ_flag
S12A Zn1A S16A 127.8(3) . . ?
S12A Zn1A S15A 134.6(3) . . ?
S16A Zn1A S15A 77.6(3) . . ?
S12A Zn1A S11A 78.5(3) . . ?
S16A Zn1A S11A 129.0(3) . . ?
S15A Zn1A S11A 116.8(3) . . ?
C11A S11A Zn1A 80.9(7) . . ?
C11A S12A Zn1A 81.3(6) . . ?
N12A C11A S11A 122.5(14) . . ?
N12A C11A S12A 118.5(14) . . ?
S11A C11A S12A 117.8(11) . . ?
C11A N12A C13A 117.8(18) . . ?
C11A N12A C14A 119.9(18) . . ?
C13A N12A C14A 120.1(19) . . ?
N12A C13A C60A 104.7(19) . . ?
C41A C14A N12A 113.6(21) . . ?
C15A S15A Zn1A 80.8(8) . . ?
C15A S16A Zn1A 83.6(9) . . ?
N16A C15A S16A 126.6(18) . . ?
N16A C15A S15A 115.6(17) . . ?
S16A C15A S15A 116.9(14) . . ?
C17A N16A C15A 128.7(18) . . ?
C17A N16A C18A 116.6(19) . . ?
C15A N16A C18A 114.0(20) . . ?
N16A C17A C35A 113.1(18) . . ?
N16A C18A C70A 118.4(19) . . ?
S25A Zn2A S21A 127.5(4) . . ?
S25A Zn2A S22A 136.1(3) . . ?
S21A Zn2A S22A 79.0(3) . . ?
S25A Zn2A S26A 77.2(3) . . ?
S21A Zn2A S26A 126.7(3) . . ?
S22A Zn2A S26A 117.5(3) . . ?
C21A S21A Zn2A 81.5(6) . . ?
C21A S22A Zn2A 83.1(6) . . ?
N22A C21A S22A 123.2(15) . . ?
N22A C21A S21A 120.1(15) . . ?
S22A C21A S21A 116.3(10) . . ?
C21A N22A C24A 124.4(20) . . ?
C21A N22A C23A 120.2(22) . . ?
C24A N22A C23A 115.2(20) . . ?
N22A C23A C43A 109.1(26) . . ?
N22A C24A C50A 110.8(19) . . ?
C25A S25A Zn2A 83.3(6) . . ?
C25A S26A Zn2A 80.2(6) . . ?
N26A C25A S25A 124.8(13) . . ?
N26A C25A S26A 116.5(13) . . ?
S25A C25A S26A 118.5(10) . . ?
C25A N26A C28A 121.2(21) . . ?
C25A N26A C27A 128.0(17) . . ?
C28A N26A C27A 108.5(20) . . ?
C31A C27A N26A 117.0(19) . . ?
N26A C28A C80A 119.1(23) . . ?
C42A C41A C46A 121.1(26) . . ?
C42A C41A C14A 120.6(23) . . ?
C46A C41A C14A 117.9(23) . . ?
C43A C42A C41A 118.6(24) . . ?
C42A C43A C44A 123.7(24) . . ?
C42A C43A C23A 123.8(24) . . ?
C44A C43A C23A 112.4(24) . . ?
C45A C44A C43A 111.1(23) . . ?
C46A C45A C44A 120.5(24) . . ?
C45A C46A C41A 124.4(27) . . ?
C27A C31A C36A 122.5(24) . . ?
C27A C31A C32A 125.2(21) . . ?
C36A C31A C32A 112.3(21) . . ?
C33A C32A C31A 118.4(21) . . ?
C34A C33A C32A 128.5(27) . . ?
C35A C34A C33A 115.1(24) . . ?
C34A C35A C36A 125.1(22) . . ?
C34A C35A C17A 120.0(21) . . ?
C36A C35A C17A 114.8(21) . . ?
C31A C36A C35A 120.1(25) . . ?
C63A Fe3A C66A 96.9(14) . . ?
C63A Fe3A C62A 43.4(7) . . ?
C66A Fe3A C62A 119.1(16) . . ?
C63A Fe3A C64A 43.3(7) . . ?
C66A Fe3A C64A 112.1(15) . . ?
C62A Fe3A C64A 72.6(8) . . ?
C63A Fe3A C67A 120.2(16) . . ?
C66A Fe3A C67A 42.4(7) . . ?
C62A Fe3A C67A 110.1(13) . . ?
C64A Fe3A C67A 153.3(16) . . ?
C63A Fe3A C65A 111.5(16) . . ?
C66A Fe3A C65A 42.3(6) . . ?
C62A Fe3A C65A 152.7(18) . . ?
C64A Fe3A C65A 95.2(13) . . ?
C67A Fe3A C65A 70.2(8) . . ?
C63A Fe3A C61A 72.1(8) . . ?
C66A Fe3A C61A 160.5(17) . . ?
C62A Fe3A C61A 42.2(6) . . ?
C64A Fe3A C61A 71.3(7) . . ?
C67A Fe3A C61A 129.4(14) . . ?
C65A Fe3A C61A 156.6(17) . . ?
C63A Fe3A C60A 72.0(7) . . ?
C66A Fe3A C60A 151.3(16) . . ?
C62A Fe3A C60A 71.3(7) . . ?
C64A Fe3A C60A 42.2(6) . . ?
C67A Fe3A C60A 164.5(16) . . ?
C65A Fe3A C60A 116.1(15) . . ?
C61A Fe3A C60A 41.5(5) . . ?
C63A Fe3A C68A 160.5(17) . . ?
C66A Fe3A C68A 69.3(7) . . ?
C62A Fe3A C68A 130.8(15) . . ?
C64A Fe3A C68A 154.1(17) . . ?
C67A Fe3A C68A 40.5(5) . . ?
C65A Fe3A C68A 68.1(7) . . ?
C61A Fe3A C68A 116.6(12) . . ?
C60A Fe3A C68A 126.5(14) . . ?
C63A Fe3A C69A 149.6(17) . . ?
C66A Fe3A C69A 69.3(7) . . ?
C62A Fe3A C69A 166.6(17) . . ?
C64A Fe3A C69A 115.3(15) . . ?
C67A Fe3A C69A 68.1(7) . . ?
C65A Fe3A C69A 40.4(6) . . ?
C61A Fe3A C69A 127.9(15) . . ?
C60A Fe3A C69A 106.7(13) . . ?
C68A Fe3A C69A 39.5(5) . . ?
C61A C60A C64A 108.0 . . ?
C61A C60A C13A 138.0(25) . . ?
C64A C60A C13A 114.0(25) . . ?
C61A C60A Fe3A 69.2(13) . . ?
C64A C60A Fe3A 66.6(12) . . ?
C13A C60A Fe3A 127.3(18) . . ?
C60A C61A C62A 108.0 . . ?
C60A C61A Fe3A 69.2(12) . . ?
C62A C61A Fe3A 66.6(12) . . ?
C63A C62A C61A 108.0 . . ?
C63A C62A Fe3A 66.9(13) . . ?
C61A C62A Fe3A 71.2(12) . . ?
C62A C63A C64A 108.0 . . ?
C62A C63A Fe3A 69.8(13) . . ?
C64A C63A Fe3A 69.8(13) . . ?
C63A C64A C60A 108.0 . . ?
C63A C64A Fe3A 66.9(13) . . ?
C60A C64A Fe3A 71.2(12) . . ?
C66A C65A C69A 108.0 . . ?
C66A C65A Fe3A 66.2(14) . . ?
C69A C65A Fe3A 73.7(12) . . ?
C65A C66A C67A 108.0 . . ?
C65A C66A Fe3A 71.5(14) . . ?
C67A C66A Fe3A 71.2(13) . . ?
C68A C67A C66A 108.0 . . ?
C68A C67A Fe3A 73.8(13) . . ?
C66A C67A Fe3A 66.4(12) . . ?
C67A C68A C69A 108.0 . . ?
C67A C68A Fe3A 65.8(13) . . ?
C69A C68A Fe3A 70.4(13) . . ?
C65A C69A C68A 108.0 . . ?
C65A C69A Fe3A 65.9(12) . . ?
C68A C69A Fe3A 70.1(12) . . ?
C50A Fe4A C54A 41.7(4) . . ?
C50A Fe4A C51A 41.6(4) . . ?
C54A Fe4A C51A 69.6(5) . . ?
C50A Fe4A C58A 150.5(10) . . ?
C54A Fe4A C58A 167.8(10) . . ?
C51A Fe4A C58A 120.1(8) . . ?
C50A Fe4A C59A 160.8(9) . . ?
C54A Fe4A C59A 127.9(9) . . ?
C51A Fe4A C59A 157.5(9) . . ?
C58A Fe4A C59A 40.7(5) . . ?
C50A Fe4A C53A 69.2(5) . . ?
C54A Fe4A C53A 40.7(4) . . ?
C51A Fe4A C53A 68.4(4) . . ?
C58A Fe4A C53A 132.9(10) . . ?
C59A Fe4A C53A 114.1(9) . . ?
C50A Fe4A C52A 69.0(4) . . ?
C54A Fe4A C52A 68.4(5) . . ?
C51A Fe4A C52A 40.6(3) . . ?
C58A Fe4A C52A 113.3(8) . . ?
C59A Fe4A C52A 126.4(9) . . ?
C53A Fe4A C52A 40.1(3) . . ?
C50A Fe4A C57A 114.0(10) . . ?
C54A Fe4A C57A 148.8(10) . . ?
C51A Fe4A C57A 105.7(9) . . ?
C58A Fe4A C57A 40.0(5) . . ?
C59A Fe4A C57A 67.1(6) . . ?
C53A Fe4A C57A 167.9(10) . . ?
C52A Fe4A C57A 128.8(9) . . ?
C50A Fe4A C55A 121.7(9) . . ?
C54A Fe4A C55A 106.8(8) . . ?
C51A Fe4A C55A 158.6(11) . . ?
C58A Fe4A C55A 67.1(6) . . ?
C59A Fe4A C55A 39.9(5) . . ?
C53A Fe4A C55A 123.4(9) . . ?
C52A Fe4A C55A 159.4(10) . . ?
C57A Fe4A C55A 65.8(6) . . ?
C50A Fe4A C56A 102.0(9) . . ?
C54A Fe4A C56A 116.1(9) . . ?
C51A Fe4A C56A 122.4(10) . . ?
C58A Fe4A C56A 66.3(6) . . ?
C59A Fe4A C56A 66.3(6) . . ?
C53A Fe4A C56A 153.3(10) . . ?
C52A Fe4A C56A 161.7(10) . . ?
C57A Fe4A C56A 38.9(5) . . ?
C55A Fe4A C56A 38.8(4) . . ?
C54A C50A C51A 108.0 . . ?
C54A C50A C24A 126.3(15) . . ?
C51A C50A C24A 125.5(15) . . ?
C54A C50A Fe4A 70.4(8) . . ?
C51A C50A Fe4A 70.8(7) . . ?
C24A C50A Fe4A 120.0(14) . . ?
C50A C51A C52A 108.0 . . ?
C50A C51A Fe4A 67.6(8) . . ?
C52A C51A Fe4A 71.9(8) . . ?
C51A C52A C53A 108.0 . . ?
C51A C52A Fe4A 67.5(7) . . ?
C53A C52A Fe4A 69.8(7) . . ?
C54A C53A C52A 108.0 . . ?
C54A C53A Fe4A 67.3(7) . . ?
C52A C53A Fe4A 70.2(7) . . ?
C50A C54A C53A 108.0 . . ?
C50A C54A Fe4A 67.9(8) . . ?
C53A C54A Fe4A 72.0(8) . . ?
C59A C55A C56A 108.0 . . ?
C59A C55A Fe4A 67.3(10) . . ?
C56A C55A Fe4A 72.1(12) . . ?
C55A C56A C57A 108.0 . . ?
C55A C56A Fe4A 69.1(11) . . ?
C57A C56A Fe4A 68.8(9) . . ?
C58A C57A C56A 108.0 . . ?
C58A C57A Fe4A 67.4(11) . . ?
C56A C57A Fe4A 72.3(9) . . ?
C59A C58A C57A 108.0 . . ?
C59A C58A Fe4A 69.8(11) . . ?
C57A C58A Fe4A 72.7(12) . . ?
C55A C59A C58A 108.0 . . ?
C55A C59A Fe4A 72.8(10) . . ?
C58A C59A Fe4A 69.5(10) . . ?
C80A Fe5A C85A 121.1(13) . . ?
C80A Fe5A C84A 45.9(12) . . ?
C85A Fe5A C84A 98.7(13) . . ?
C80A Fe5A C83A 73.8(14) . . ?
C85A Fe5A C83A 117.1(14) . . ?
C84A Fe5A C83A 45.1(13) . . ?
C80A Fe5A C86A 103.1(12) . . ?
C85A Fe5A C86A 42.2(7) . . ?
C84A Fe5A C86A 114.7(12) . . ?
C83A Fe5A C86A 154.5(14) . . ?
C80A Fe5A C89A 160.8(13) . . ?
C85A Fe5A C89A 41.8(7) . . ?
C84A Fe5A C89A 119.6(13) . . ?
C83A Fe5A C89A 104.8(14) . . ?
C86A Fe5A C89A 69.6(9) . . ?
C80A Fe5A C87A 119.1(12) . . ?
C85A Fe5A C87A 69.0(8) . . ?
C84A Fe5A C87A 153.1(12) . . ?
C83A Fe5A C87A 161.8(14) . . ?
C86A Fe5A C87A 40.4(6) . . ?
C89A Fe5A C87A 67.6(8) . . ?
C80A Fe5A C81A 41.7(12) . . ?
C85A Fe5A C81A 161.9(12) . . ?
C84A Fe5A C81A 72.5(13) . . ?
C83A Fe5A C81A 68.2(14) . . ?
C86A Fe5A C81A 126.5(12) . . ?
C89A Fe5A C81A 156.2(12) . . ?
C87A Fe5A C81A 111.8(12) . . ?
C80A Fe5A C88A 155.1(13) . . ?
C85A Fe5A C88A 68.6(9) . . ?
C84A Fe5A C88A 158.9(12) . . ?
C83A Fe5A C88A 124.6(14) . . ?
C86A Fe5A C88A 67.7(8) . . ?
C89A Fe5A C88A 40.0(6) . . ?
C87A Fe5A C88A 39.3(6) . . ?
C81A Fe5A C88A 124.2(12) . . ?
C80A Fe5A C82A 68.4(12) . . ?
C85A Fe5A C82A 153.4(12) . . ?
C84A Fe5A C82A 69.5(13) . . ?
C83A Fe5A C82A 38.0(12) . . ?
C86A Fe5A C82A 164.4(12) . . ?
C89A Fe5A C82A 122.5(12) . . ?
C87A Fe5A C82A 131.2(13) . . ?
C81A Fe5A C82A 38.7(11) . . ?
C88A Fe5A C82A 114.2(12) . . ?
C81A C80A C84A 110.6(23) . . ?
C81A C80A C28A 124.7(25) . . ?
C84A C80A C28A 117.9(24) . . ?
C81A C80A Fe5A 77.9(18) . . ?
C84A C80A Fe5A 70.4(16) . . ?
C28A C80A Fe5A 142.1(20) . . ?
C80A C81A C82A 107.8(27) . . ?
C80A C81A Fe5A 60.4(16) . . ?
C82A C81A Fe5A 75.1(18) . . ?
C83A C82A C81A 108.0(28) . . ?
C83A C82A Fe5A 61.1(20) . . ?
C81A C82A Fe5A 66.1(17) . . ?
C82A C83A C84A 111.6(29) . . ?
C82A C83A Fe5A 80.8(23) . . ?
C84A C83A Fe5A 67.2(17) . . ?
C80A C84A C83A 100.3(24) . . ?
C80A C84A Fe5A 63.8(17) . . ?
C83A C84A Fe5A 67.7(18) . . ?
C89A C85A C86A 108.0 . . ?
C89A C85A Fe5A 72.1(12) . . ?
C86A C85A Fe5A 70.8(13) . . ?
C85A C86A C87A 108.0 . . ?
C85A C86A Fe5A 67.0(14) . . ?
C87A C86A Fe5A 73.9(14) . . ?
C88A C87A C86A 108.0 . . ?
C88A C87A Fe5A 71.0(11) . . ?
C86A C87A Fe5A 65.7(12) . . ?
C87A C88A C89A 108.0 . . ?
C87A C88A Fe5A 69.7(11) . . ?
C89A C88A Fe5A 66.4(13) . . ?
C88A C89A C85A 108.0 . . ?
C88A C89A Fe5A 73.6(14) . . ?
C85A C89A Fe5A 66.1(12) . . ?
C70A Fe6A C71A 41.5(13) . . ?
C70A Fe6A C77A 102.8(10) . . ?
C71A Fe6A C77A 128.0(12) . . ?
C70A Fe6A C76A 122.8(12) . . ?
C71A Fe6A C76A 163.4(13) . . ?
C77A Fe6A C76A 40.6(5) . . ?
C70A Fe6A C72A 69.4(12) . . ?
C71A Fe6A C72A 40.0(12) . . ?
C77A Fe6A C72A 167.6(12) . . ?
C76A Fe6A C72A 151.8(12) . . ?
C70A Fe6A C74A 43.4(12) . . ?
C71A Fe6A C74A 65.8(15) . . ?
C77A Fe6A C74A 118.8(11) . . ?
C76A Fe6A C74A 107.0(11) . . ?
C72A Fe6A C74A 62.5(14) . . ?
C70A Fe6A C78A 116.2(12) . . ?
C71A Fe6A C78A 111.4(14) . . ?
C77A Fe6A C78A 40.5(5) . . ?
C76A Fe6A C78A 67.9(6) . . ?
C72A Fe6A C78A 133.3(13) . . ?
C74A Fe6A C78A 153.9(11) . . ?
C70A Fe6A C73A 68.9(11) . . ?
C71A Fe6A C73A 64.0(13) . . ?
C77A Fe6A C73A 151.9(12) . . ?
C76A Fe6A C73A 120.1(11) . . ?
C72A Fe6A C73A 35.7(12) . . ?
C74A Fe6A C73A 37.0(11) . . ?
C78A Fe6A C73A 167.4(12) . . ?
C70A Fe6A C75A 161.9(13) . . ?
C71A Fe6A C75A 156.2(13) . . ?
C77A Fe6A C75A 67.8(6) . . ?
C76A Fe6A C75A 40.2(5) . . ?
C72A Fe6A C75A 122.4(11) . . ?
C74A Fe6A C75A 126.2(12) . . ?
C78A Fe6A C75A 67.4(6) . . ?
C73A Fe6A C75A 111.7(11) . . ?
C70A Fe6A C79A 152.6(13) . . ?
C71A Fe6A C79A 123.5(15) . . ?
C77A Fe6A C79A 67.7(6) . . ?
C76A Fe6A C79A 67.5(6) . . ?
C72A Fe6A C79A 114.7(12) . . ?
C74A Fe6A C79A 163.7(12) . . ?
C78A Fe6A C79A 40.1(5) . . ?
C73A Fe6A C79A 131.2(11) . . ?
C75A Fe6A C79A 39.9(5) . . ?
C71A C70A C74A 99.2(25) . . ?
C71A C70A C18A 130.7(29) . . ?
C74A C70A C18A 128.7(28) . . ?
C71A C70A Fe6A 70.0(19) . . ?
C74A C70A Fe6A 72.1(17) . . ?
C18A C70A Fe6A 130.0(18) . . ?
C72A C71A C70A 111.2(35) . . ?
C72A C71A Fe6A 73.4(19) . . ?
C70A C71A Fe6A 68.6(19) . . ?
C73A C72A C71A 108.2(31) . . ?
C73A C72A Fe6A 72.6(19) . . ?
C71A C72A Fe6A 66.7(18) . . ?
C72A C73A C74A 112.3(30) . . ?
C72A C73A Fe6A 71.7(20) . . ?
C74A C73A Fe6A 71.1(18) . . ?
C73A C74A C70A 108.7(31) . . ?
C73A C74A Fe6A 71.8(20) . . ?
C70A C74A Fe6A 64.5(18) . . ?
C79A C75A C76A 108.0 . . ?
C79A C75A Fe6A 70.3(11) . . ?
C76A C75A Fe6A 68.9(11) . . ?
C77A C76A C75A 108.0 . . ?
C77A C76A Fe6A 69.2(10) . . ?
C75A C76A Fe6A 71.0(11) . . ?
C78A C77A C76A 108.0 . . ?
C78A C77A Fe6A 70.5(12) . . ?
C76A C77A Fe6A 70.2(10) . . ?
C77A C78A C79A 108.0 . . ?
C77A C78A Fe6A 69.0(11) . . ?
C79A C78A Fe6A 70.9(10) . . ?
C75A C79A C78A 108.0 . . ?
C75A C79A Fe6A 69.9(10) . . ?
C78A C79A Fe6A 69.0(9) . . ?
S11B Zn1B S15B 128.0(3) . . ?
S11B Zn1B S16B 134.9(3) . . ?
S15B Zn1B S16B 77.5(2) . . ?
S11B Zn1B S12B 77.6(3) . . ?
S15B Zn1B S12B 129.8(3) . . ?
S16B Zn1B S12B 116.8(3) . . ?
C11B S11B Zn1B 82.7(7) . . ?
C11B S12B Zn1B 82.0(7) . . ?
N12B C11B S12B 123.9(16) . . ?
N12B C11B S11B 118.6(16) . . ?
S12B C11B S11B 117.4(11) . . ?
C11B N12B C14B 116.7(20) . . ?
C11B N12B C13B 121.9(18) . . ?
C14B N12B C13B 121.2(18) . . ?
N12B C13B C80B 105.1(17) . . ?
N12B C14B C31B 108.5(20) . . ?
C15B S15B Zn1B 82.4(7) . . ?
C15B S16B Zn1B 82.1(7) . . ?
N16B C15B S16B 119.4(16) . . ?
N16B C15B S15B 119.9(15) . . ?
S16B C15B S15B 117.8(12) . . ?
C15B N16B C18B 123.2(17) . . ?
C15B N16B C17B 117.9(18) . . ?
C18B N16B C17B 118.8(18) . . ?
C50B C17B N16B 114.7(23) . . ?
N16B C18B C41B 114.8(21) . . ?
S21B Zn2B S25B 135.9(3) . . ?
S21B Zn2B S26B 128.8(3) . . ?
S25B Zn2B S26B 78.9(3) . . ?
S21B Zn2B S22B 78.5(3) . . ?
S25B Zn2B S22B 115.1(3) . . ?
S26B Zn2B S22B 125.9(3) . . ?
C21B S21B Zn2B 84.3(7) . . ?
C21B S22B Zn2B 81.6(7) . . ?
N22B C21B S22B 119.0(14) . . ?
N22B C21B S21B 123.0(14) . . ?
S22B C21B S21B 115.5(11) . . ?
C21B N22B C24B 120.5(15) . . ?
C21B N22B C23B 122.1(17) . . ?
C24B N22B C23B 117.3(17) . . ?
N22B C23B C45B 112.8(20) . . ?
N22B C24B C60B 111.7(18) . . ?
C25B S25B Zn2B 84.6(5) . . ?
C25B S26B Zn2B 82.3(5) . . ?
N26B C25B S25B 132.9(13) . . ?
N26B C25B S26B 112.9(12) . . ?
S25B C25B S26B 114.2(8) . . ?
C25B N26B C27B 135.9(18) . . ?
C25B N26B C28B 112.4(21) . . ?
C27B N26B C28B 111.2(20) . . ?
N26B C27B C70B 105.7(13) . . ?
N26B C28B C36B 124.3(28) . . ?
C32B C31B C33B 127.1(28) . . ?
C32B C31B C14B 117.2(27) . . ?
C33B C31B C14B 115.3(23) . . ?
C31B C32B C36B 112.2(28) . . ?
C34B C33B C31B 116.5(27) . . ?
C33B C34B C35B 130.7(34) . . ?
C34B C35B C36B 115.3(33) . . ?
C32B C36B C35B 117.4(25) . . ?
C32B C36B C28B 110.9(28) . . ?
C35B C36B C28B 131.0(28) . . ?
C42B C41B C46B 118.0(24) . . ?
C42B C41B C18B 125.5(25) . . ?
C46B C41B C18B 116.0(20) . . ?
C41B C42B C43B 125.5(29) . . ?
C42B C43B C44B 116.2(25) . . ?
C43B C44B C45B 121.3(22) . . ?
C46B C45B C44B 118.7(22) . . ?
C46B C45B C23B 119.7(21) . . ?
C44B C45B C23B 121.6(21) . . ?
C45B C46B C41B 119.6(20) . . ?
C54B Fe3B C55B 128.8(11) . . ?
C54B Fe3B C50B 37.5(10) . . ?
C55B Fe3B C50B 153.1(12) . . ?
C54B Fe3B C56B 162.3(13) . . ?
C55B Fe3B C56B 40.0(5) . . ?
C50B Fe3B C56B 159.6(13) . . ?
C54B Fe3B C52B 66.6(10) . . ?
C55B Fe3B C52B 134.9(13) . . ?
C50B Fe3B C52B 68.1(11) . . ?
C56B Fe3B C52B 110.9(11) . . ?
C54B Fe3B C51B 65.5(10) . . ?
C55B Fe3B C51B 164.5(12) . . ?
C50B Fe3B C51B 41.6(9) . . ?
C56B Fe3B C51B 124.6(11) . . ?
C52B Fe3B C51B 39.2(10) . . ?
C54B Fe3B C53B 42.7(12) . . ?
C55B Fe3B C53B 120.7(13) . . ?
C50B Fe3B C53B 67.2(12) . . ?
C56B Fe3B C53B 124.8(13) . . ?
C52B Fe3B C53B 36.3(10) . . ?
C51B Fe3B C53B 63.9(12) . . ?
C54B Fe3B C59B 115.0(10) . . ?
C55B Fe3B C59B 39.5(5) . . ?
C50B Fe3B C59B 116.8(11) . . ?
C56B Fe3B C59B 65.8(6) . . ?
C52B Fe3B C59B 174.2(12) . . ?
C51B Fe3B C59B 146.6(12) . . ?
C53B Fe3B C59B 141.1(12) . . ?
C54B Fe3B C57B 158.9(13) . . ?
C55B Fe3B C57B 65.4(6) . . ?
C50B Fe3B C57B 122.2(12) . . ?
C56B Fe3B C57B 38.7(5) . . ?
C52B Fe3B C57B 116.6(11) . . ?
C51B Fe3B C57B 103.1(11) . . ?
C53B Fe3B C57B 150.1(12) . . ?
C59B Fe3B C57B 64.1(6) . . ?
C54B Fe3B C58B 128.1(12) . . ?
C55B Fe3B C58B 64.9(6) . . ?
C50B Fe3B C58B 104.4(11) . . ?
C56B Fe3B C58B 64.4(6) . . ?
C52B Fe3B C58B 145.9(11) . . ?
C51B Fe3B C58B 113.0(11) . . ?
C53B Fe3B C58B 170.7(13) . . ?
C59B Fe3B C58B 38.0(5) . . ?
C57B Fe3B C58B 37.6(5) . . ?
C54B C50B C17B 128.2(24) . . ?
C54B C50B C51B 104.9(24) . . ?
C17B C50B C51B 126.9(25) . . ?
C54B C50B Fe3B 67.4(15) . . ?
C17B C50B Fe3B 125.4(19) . . ?
C51B C50B Fe3B 70.8(13) . . ?
C52B C51B C50B 106.9(22) . . ?
C52B C51B Fe3B 69.3(14) . . ?
C50B C51B Fe3B 67.6(13) . . ?
C53B C52B C51B 110.9(27) . . ?
C53B C52B Fe3B 73.4(19) . . ?
C51B C52B Fe3B 71.6(16) . . ?
C52B C53B C54B 105.0(32) . . ?
C52B C53B Fe3B 70.3(20) . . ?
C54B C53B Fe3B 63.5(17) . . ?
C50B C54B C53B 111.6(24) . . ?
C50B C54B Fe3B 75.1(16) . . ?
C53B C54B Fe3B 73.8(16) . . ?
C59B C55B C56B 108.0 . . ?
C59B C55B Fe3B 73.3(12) . . ?
C56B C55B Fe3B 71.2(12) . . ?
C57B C56B C55B 108.00(9) . . ?
C57B C56B Fe3B 74.4(13) . . ?
C55B C56B Fe3B 68.8(12) . . ?
C58B C57B C56B 108.0 . . ?
C58B C57B Fe3B 72.3(11) . . ?
C56B C57B Fe3B 66.9(12) . . ?
C57B C58B C59B 108.0 . . ?
C57B C58B Fe3B 70.1(11) . . ?
C59B C58B Fe3B 68.0(11) . . ?
C55B C59B C58B 108.00(10) . . ?
C55B C59B Fe3B 67.2(12) . . ?
C58B C59B Fe3B 74.0(13) . . ?
C67B Fe4B C66B 41.2(5) . . ?
C67B Fe4B C68B 41.0(5) . . ?
C66B Fe4B C68B 68.8(6) . . ?
C67B Fe4B C65B 68.7(6) . . ?
C66B Fe4B C65B 40.7(5) . . ?
C68B Fe4B C65B 68.2(6) . . ?
C67B Fe4B C69B 68.5(6) . . ?
C66B Fe4B C69B 68.3(6) . . ?
C68B Fe4B C69B 40.4(5) . . ?
C65B Fe4B C69B 40.2(5) . . ?
C67B Fe4B C64B 128.0(12) . . ?
C66B Fe4B C64B 110.2(11) . . ?
C68B Fe4B C64B 164.3(14) . . ?
C65B Fe4B C64B 122.0(12) . . ?
C69B Fe4B C64B 154.9(13) . . ?
C67B Fe4B C60B 168.2(13) . . ?
C66B Fe4B C60B 129.0(13) . . ?
C68B Fe4B C60B 149.4(13) . . ?
C65B Fe4B C60B 107.8(12) . . ?
C69B Fe4B C60B 116.6(12) . . ?
C64B Fe4B C60B 43.5(11) . . ?
C67B Fe4B C63B 114.1(13) . . ?
C66B Fe4B C63B 129.8(13) . . ?
C68B Fe4B C63B 126.0(13) . . ?
C65B Fe4B C63B 162.6(13) . . ?
C69B Fe4B C63B 157.1(13) . . ?
C64B Fe4B C63B 41.9(12) . . ?
C60B Fe4B C63B 65.8(14) . . ?
C67B Fe4B C62B 121.3(15) . . ?
C66B Fe4B C62B 155.5(15) . . ?
C68B Fe4B C62B 109.6(14) . . ?
C65B Fe4B C62B 163.2(14) . . ?
C69B Fe4B C62B 127.3(14) . . ?
C64B Fe4B C62B 64.4(14) . . ?
C60B Fe4B C62B 65.1(15) . . ?
C63B Fe4B C62B 30.6(11) . . ?
C67B Fe4B C61B 154.3(14) . . ?
C66B Fe4B C61B 161.5(14) . . ?
C68B Fe4B C61B 118.0(13) . . ?
C65B Fe4B C61B 123.3(13) . . ?
C69B Fe4B C61B 105.0(11) . . ?
C64B Fe4B C61B 68.1(12) . . ?
C60B Fe4B C61B 37.1(12) . . ?
C63B Fe4B C61B 62.1(13) . . ?
C62B Fe4B C61B 41.8(14) . . ?
C61B C60B C24B 128.5(30) . . ?
C61B C60B C64B 109.3(32) . . ?
C24B C60B C64B 122.2(26) . . ?
C61B C60B Fe4B 73.0(20) . . ?
C24B C60B Fe4B 125.5(18) . . ?
C64B C60B Fe4B 67.9(16) . . ?
C60B C61B C62B 104.7(31) . . ?
C60B C61B Fe4B 69.9(19) . . ?
C62B C61B Fe4B 68.7(19) . . ?
C63B C62B C61B 111.1(42) . . ?
C63B C62B Fe4B 73.5(27) . . ?
C61B C62B Fe4B 69.5(20) . . ?
C62B C63B C64B 117.9(41) . . ?
C62B C63B Fe4B 75.9(27) . . ?
C64B C63B Fe4B 68.6(17) . . ?
C63B C64B C60B 96.8(26) . . ?
C63B C64B Fe4B 69.5(17) . . ?
C60B C64B Fe4B 68.6(15) . . ?
C66B C65B C69B 108.0 . . ?
C66B C65B Fe4B 68.4(11) . . ?
C69B C65B Fe4B 70.2(11) . . ?
C67B C66B C65B 108.0 . . ?
C67B C66B Fe4B 69.0(11) . . ?
C65B C66B Fe4B 71.0(10) . . ?
C66B C67B C68B 108.0 . . ?
C66B C67B Fe4B 69.9(11) . . ?
C68B C67B Fe4B 70.5(11) . . ?
C69B C68B C67B 108.0 . . ?
C69B C68B Fe4B 70.9(10) . . ?
C67B C68B Fe4B 68.5(11) . . ?
C68B C69B C65B 108.0 . . ?
C68B C69B Fe4B 68.7(10) . . ?
C65B C69B Fe4B 69.6(11) . . ?
C70B Fe5B C75B 172.5(16) . . ?
C70B Fe5B C76B 145.5(15) . . ?
C75B Fe5B C76B 41.0(7) . . ?
C70B Fe5B C72B 63.1(10) . . ?
C75B Fe5B C72B 120.3(12) . . ?
C76B Fe5B C72B 113.5(13) . . ?
C70B Fe5B C73B 69.6(11) . . ?
C75B Fe5B C73B 108.2(13) . . ?
C76B Fe5B C73B 132.8(15) . . ?
C72B Fe5B C73B 41.2(12) . . ?
C70B Fe5B C71B 36.7(11) . . ?
C75B Fe5B C71B 150.4(15) . . ?
C76B Fe5B C71B 116.0(15) . . ?
C72B Fe5B C71B 41.8(11) . . ?
C73B Fe5B C71B 73.1(13) . . ?
C70B Fe5B C79B 133.4(13) . . ?
C75B Fe5B C79B 40.5(6) . . ?
C76B Fe5B C79B 67.4(8) . . ?
C72B Fe5B C79B 151.3(12) . . ?
C73B Fe5B C79B 115.5(13) . . ?
C71B Fe5B C79B 166.0(13) . . ?
C70B Fe5B C74B 41.9(10) . . ?
C75B Fe5B C74B 131.7(14) . . ?
C76B Fe5B C74B 172.6(14) . . ?
C72B Fe5B C74B 68.0(11) . . ?
C73B Fe5B C74B 43.4(10) . . ?
C71B Fe5B C74B 70.2(12) . . ?
C79B Fe5B C74B 107.6(12) . . ?
C70B Fe5B C77B 116.1(12) . . ?
C75B Fe5B C77B 66.9(8) . . ?
C76B Fe5B C77B 39.4(7) . . ?
C72B Fe5B C77B 134.8(13) . . ?
C73B Fe5B C77B 171.9(14) . . ?
C71B Fe5B C77B 107.8(13) . . ?
C79B Fe5B C77B 65.4(7) . . ?
C74B Fe5B C77B 144.6(13) . . ?
C70B Fe5B C78B 111.3(11) . . ?
C75B Fe5B C78B 66.4(7) . . ?
C76B Fe5B C78B 65.7(7) . . ?
C72B Fe5B C78B 169.8(12) . . ?
C73B Fe5B C78B 147.0(14) . . ?
C71B Fe5B C78B 128.5(12) . . ?
C79B Fe5B C78B 38.7(5) . . ?
C74B Fe5B C78B 114.2(11) . . ?
C77B Fe5B C78B 38.2(5) . . ?
C71B C70B C74B 121.8(25) . . ?
C71B C70B C27B 124.4(25) . . ?
C74B C70B C27B 113.1(19) . . ?
C71B C70B Fe5B 75.6(19) . . ?
C74B C70B Fe5B 72.8(13) . . ?
C27B C70B Fe5B 115.8(13) . . ?
C70B C71B C72B 100.1(29) . . ?
C70B C71B Fe5B 67.7(18) . . ?
C72B C71B Fe5B 68.7(15) . . ?
C73B C72B C71B 114.6(25) . . ?
C73B C72B Fe5B 69.5(16) . . ?
C71B C72B Fe5B 69.5(15) . . ?
C72B C73B C74B 101.8(23) . . ?
C72B C73B Fe5B 69.3(17) . . ?
C74B C73B Fe5B 68.9(14) . . ?
C70B C74B C73B 101.2(22) . . ?
C70B C74B Fe5B 65.4(14) . . ?
C73B C74B Fe5B 67.7(15) . . ?
C79B C75B C76B 108.00(10) . . ?
C79B C75B Fe5B 73.1(15) . . ?
C76B C75B Fe5B 71.0(15) . . ?
C77B C76B C75B 108.0 . . ?
C77B C76B Fe5B 74.5(13) . . ?
C75B C76B Fe5B 68.0(14) . . ?
C76B C77B C78B 108.0 . . ?
C76B C77B Fe5B 66.1(14) . . ?
C78B C77B Fe5B 72.0(14) . . ?
C79B C78B C77B 108.0 . . ?
C79B C78B Fe5B 67.2(12) . . ?
C77B C78B Fe5B 69.8(15) . . ?
C75B C79B C78B 108.0 . . ?
C75B C79B Fe5B 66.4(15) . . ?
C78B C79B Fe5B 74.1(12) . . ?
C82B Fe6B C81B 44.0(7) . . ?
C82B Fe6B C83B 42.9(6) . . ?
C81B Fe6B C83B 72.4(8) . . ?
C82B Fe6B C80B 72.2(9) . . ?
C81B Fe6B C80B 42.5(7) . . ?
C83B Fe6B C80B 70.3(9) . . ?
C82B Fe6B C84B 71.1(9) . . ?
C81B Fe6B C84B 70.8(9) . . ?
C83B Fe6B C84B 41.1(7) . . ?
C80B Fe6B C84B 40.9(6) . . ?
C82B Fe6B C85B 174.4(16) . . ?
C81B Fe6B C85B 130.6(16) . . ?
C83B Fe6B C85B 141.0(17) . . ?
C80B Fe6B C85B 104.6(14) . . ?
C84B Fe6B C85B 109.7(16) . . ?
C82B Fe6B C89B 138.3(15) . . ?
C81B Fe6B C89B 121.8(15) . . ?
C83B Fe6B C89B 161.9(15) . . ?
C80B Fe6B C89B 127.6(15) . . ?
C84B Fe6B C89B 149.6(16) . . ?
C85B Fe6B C89B 40.2(8) . . ?
C82B Fe6B C86B 145.2(16) . . ?
C81B Fe6B C86B 155.9(17) . . ?
C83B Fe6B C86B 104.6(16) . . ?
C80B Fe6B C86B 113.5(17) . . ?
C84B Fe6B C86B 91.0(15) . . ?
C85B Fe6B C86B 40.2(9) . . ?
C89B Fe6B C86B 67.4(12) . . ?
C82B Fe6B C88B 115.0(14) . . ?
C81B Fe6B C88B 135.3(16) . . ?
C83B Fe6B C88B 122.3(15) . . ?
C80B Fe6B C88B 167.3(15) . . ?
C84B Fe6B C88B 149.8(16) . . ?
C85B Fe6B C88B 67.3(12) . . ?
C89B Fe6B C88B 40.0(9) . . ?
C86B Fe6B C88B 67.1(14) . . ?
C82B Fe6B C87B 118.0(16) . . ?
C81B Fe6B C87B 161.5(16) . . ?
C83B Fe6B C87B 96.1(15) . . ?
C80B Fe6B C87B 147.7(17) . . ?
C84B Fe6B C87B 110.2(16) . . ?
C85B Fe6B C87B 67.3(13) . . ?
C89B Fe6B C87B 67.1(12) . . ?
C86B Fe6B C87B 39.9(11) . . ?
C88B Fe6B C87B 39.8(9) . . ?
C84B C80B C81B 108.0 . . ?
C84B C80B C13B 121.1(23) . . ?
C81B C80B C13B 130.6(23) . . ?
C84B C80B Fe6B 71.4(14) . . ?
C81B C80B Fe6B 64.9(13) . . ?
C13B C80B Fe6B 124.8(21) . . ?
C80B C81B C82B 108.0 . . ?
C80B C81B Fe6B 72.6(12) . . ?
C82B C81B Fe6B 67.5(12) . . ?
C83B C82B C81B 108.00(7) . . ?
C83B C82B Fe6B 72.1(15) . . ?
C81B C82B Fe6B 68.5(13) . . ?
C82B C83B C84B 108.0 . . ?
C82B C83B Fe6B 65.0(13) . . ?
C84B C83B Fe6B 72.1(11) . . ?
C80B C84B C83B 108.0 . . ?
C80B C84B Fe6B 67.7(13) . . ?
C83B C84B Fe6B 66.8(11) . . ?
C86B C85B C89B 108.0 . . ?
C86B C85B Fe6B 70.3(22) . . ?
C89B C85B Fe6B 70.2(19) . . ?
C85B C86B C87B 108.00(8) . . ?
C85B C86B Fe6B 69.5(19) . . ?
C87B C86B Fe6B 70.6(16) . . ?
C88B C87B C86B 108.0 . . ?
C88B C87B Fe6B 70.0(20) . . ?
C86B C87B Fe6B 69.5(16) . . ?
C87B C88B C89B 108.00(7) . . ?
C87B C88B Fe6B 70.2(22) . . ?
C89B C88B Fe6B 69.5(17) . . ?
C85B C89B C88B 108.0 . . ?
C85B C89B Fe6B 69.6(17) . . ?
C88B C89B Fe6B 70.6(17) . . ?
O100 C101 C102 106.7 . . ?
O200 C201 C202 111.5 . . ?
O400 C401 C402 111.9 . . ?
O300 C301 C302 109.5 . . ?

loop_
_geom_bond_atom_site_label_1
_geom_bond_atom_site_label_2
_geom_bond_distance
_geom_bond_site_symmetry_2
_geom_bond_publ_flag
Zn1A S12A 2.350(8) . ?
Zn1A S16A 2.360(8) . ?
Zn1A S15A 2.377(8) . ?
Zn1A S11A 2.406(9) . ?
S11A C11A 1.72(2) . ?
S12A C11A 1.79(2) . ?
C11A N12A 1.36(2) . ?
N12A C13A 1.47(3) . ?
N12A C14A 1.54(3) . ?
C13A C60A 1.62(4) . ?
C14A C41A 1.47(4) . ?
S15A C15A 1.80(2) . ?
S16A C15A 1.68(2) . ?
C15A N16A 1.34(2) . ?
N16A C17A 1.34(3) . ?
N16A C18A 1.44(3) . ?
C17A C35A 1.70(3) . ?
C18A C70A 1.60(4) . ?
Zn2A S25A 2.348(9) . ?
Zn2A S21A 2.348(10) . ?
Zn2A S22A 2.349(8) . ?
Zn2A S26A 2.419(9) . ?
S21A C21A 1.80(2) . ?
S22A C21A 1.72(2) . ?
C21A N22A 1.34(2) . ?
N22A C24A 1.55(3) . ?
N22A C23A 1.56(4) . ?
C23A C43A 1.64(4) . ?
C24A C50A 1.59(3) . ?
S25A C25A 1.71(2) . ?
S26A C25A 1.76(2) . ?
C25A N26A 1.36(2) . ?
N26A C28A 1.36(4) . ?
N26A C27A 1.43(3) . ?
C27A C31A 1.42(3) . ?
C28A C80A 1.67(4) . ?
C41A C42A 1.37(4) . ?
C41A C46A 1.37(3) . ?
C42A C43A 1.31(4) . ?
C43A C44A 1.51(3) . ?
C44A C45A 1.51(4) . ?
C45A C46A 1.27(4) . ?
C31A C36A 1.42(3) . ?
C31A C32A 1.44(4) . ?
C32A C33A 1.40(3) . ?
C33A C34A 1.28(3) . ?
C34A C35A 1.27(3) . ?
C35A C36A 1.45(3) . ?
Fe3A C63A 1.90(3) . ?
Fe3A C66A 1.93(3) . ?
Fe3A C62A 1.94(3) . ?
Fe3A C64A 1.94(3) . ?
Fe3A C67A 2.00(3) . ?
Fe3A C65A 2.00(3) . ?
Fe3A C61A 2.00(3) . ?
Fe3A C60A 2.00(3) . ?
Fe3A C68A 2.10(3) . ?
Fe3A C69A 2.10(3) . ?
C60A C61A 1.42 . ?
C60A C64A 1.42 . ?
C61A C62A 1.42 . ?
C62A C63A 1.42 . ?
C63A C64A 1.42 . ?
C65A C66A 1.42 . ?
C65A C69A 1.42 . ?
C66A C67A 1.42 . ?
C67A C68A 1.42 . ?
C68A C69A 1.42 . ?
Fe4A C50A 1.98(2) . ?
Fe4A C54A 2.01(2) . ?
Fe4A C51A 2.02(2) . ?
Fe4A C58A 2.04(2) . ?
Fe4A C59A 2.04(3) . ?
Fe4A C53A 2.07(2) . ?
Fe4A C52A 2.08(2) . ?
Fe4A C57A 2.11(3) . ?
Fe4A C55A 2.12(3) . ?
Fe4A C56A 2.16(3) . ?
C50A C54A 1.42 . ?
C50A C51A 1.42 . ?
C51A C52A 1.42 . ?
C52A C53A 1.42 . ?
C53A C54A 1.42 . ?
C55A C59A 1.42 . ?
C55A C56A 1.42 . ?
C56A C57A 1.42 . ?
C57A C58A 1.42 . ?
C58A C59A 1.42 . ?
Fe5A C80A 1.88(3) . ?
Fe5A C85A 1.95(4) . ?
Fe5A C84A 1.98(3) . ?
Fe5A C83A 1.99(4) . ?
Fe5A C86A 2.00(3) . ?
Fe5A C89A 2.03(3) . ?
Fe5A C87A 2.10(4) . ?
Fe5A C81A 2.12(3) . ?
Fe5A C88A 2.12(3) . ?
Fe5A C82A 2.24(3) . ?
C80A C81A 1.44(4) . ?
C80A C84A 1.51(4) . ?
C81A C82A 1.45(4) . ?
C82A C83A 1.40(4) . ?
C83A C84A 1.52(4) . ?
C85A C89A 1.42 . ?
C85A C86A 1.42 . ?
C86A C87A 1.42 . ?
C87A C88A 1.42 . ?
C88A C89A 1.42 . ?
Fe6A C70A 1.95(3) . ?
Fe6A C71A 1.97(3) . ?
Fe6A C77A 2.04(3) . ?
Fe6A C76A 2.05(3) . ?
Fe6A C72A 2.05(3) . ?
Fe6A C74A 2.06(3) . ?
Fe6A C78A 2.06(3) . ?
Fe6A C73A 2.06(3) . ?
Fe6A C75A 2.08(3) . ?
Fe6A C79A 2.08(3) . ?
C70A C71A 1.39(4) . ?
C70A C74A 1.49(4) . ?
C71A C72A 1.38(4) . ?
C72A C73A 1.26(4) . ?
C73A C74A 1.31(4) . ?
C75A C79A 1.42 . ?
C75A C76A 1.42 . ?
C76A C77A 1.42 . ?
C77A C78A 1.42 . ?
C78A C79A 1.42 . ?
Zn1B S11B 2.341(9) . ?
Zn1B S15B 2.350(8) . ?
Zn1B S16B 2.393(7) . ?
Zn1B S12B 2.418(9) . ?
S11B C11B 1.78(2) . ?
S12B C11B 1.70(2) . ?
C11B N12B 1.35(2) . ?
N12B C14B 1.52(4) . ?
N12B C13B 1.52(3) . ?
C13B C80B 1.55(3) . ?
C14B C31B 1.65(4) . ?
S15B C15B 1.76(2) . ?
S16B C15B 1.71(2) . ?
C15B N16B 1.39(2) . ?
N16B C18B 1.47(3) . ?
N16B C17B 1.49(3) . ?
C17B C50B 1.42(4) . ?
C18B C41B 1.54(4) . ?
Zn2B S21B 2.322(8) . ?
Zn2B S25B 2.351(9) . ?
Zn2B S26B 2.354(9) . ?
Zn2B S22B 2.439(7) . ?
S21B C21B 1.80(2) . ?
S22B C21B 1.76(2) . ?
C21B N22B 1.32(2) . ?
N22B C24B 1.48(2) . ?
N22B C23B 1.48(3) . ?
C23B C45B 1.50(4) . ?
C24B C60B 1.50(4) . ?
S25B C25B 1.727(13) . ?
S26B C25B 1.83(2) . ?
C25B N26B 1.29(2) . ?
N26B C27B 1.39(2) . ?
N26B C28B 1.44(4) . ?
C27B C70B 1.71(3) . ?
C28B C36B 1.58(5) . ?
C31B C32B 1.36(4) . ?
C31B C33B 1.40(4) . ?
C32B C36B 1.51(4) . ?
C33B C34B 1.24(3) . ?
C34B C35B 1.29(4) . ?
C35B C36B 1.53(5) . ?
C41B C42B 1.38(3) . ?
C41B C46B 1.44(4) . ?
C42B C43B 1.38(4) . ?
C43B C44B 1.40(4) . ?
C44B C45B 1.47(3) . ?
C45B C46B 1.39(3) . ?
Fe3B C54B 1.99(2) . ?
Fe3B C55B 2.06(3) . ?
Fe3B C50B 2.08(3) . ?
Fe3B C56B 2.09(3) . ?
Fe3B C52B 2.10(3) . ?
Fe3B C51B 2.13(2) . ?
Fe3B C53B 2.14(4) . ?
Fe3B C59B 2.14(3) . ?
Fe3B C57B 2.19(3) . ?
Fe3B C58B 2.22(3) . ?
C50B C54B 1.31(4) . ?
C50B C51B 1.50(3) . ?
C51B C52B 1.42(4) . ?
C52B C53B 1.32(4) . ?
C53B C54B 1.51(4) . ?
C55B C59B 1.42 . ?
C55B C56B 1.42 . ?
C56B C57B 1.42 . ?
C57B C58B 1.42 . ?
C58B C59B 1.42 . ?
Fe4B C67B 2.01(3) . ?
Fe4B C66B 2.03(3) . ?
Fe4B C68B 2.04(3) . ?
Fe4B C65B 2.06(3) . ?
Fe4B C69B 2.07(3) . ?
Fe4B C64B 2.08(3) . ?
Fe4B C60B 2.09(3) . ?
Fe4B C63B 2.09(3) . ?
Fe4B C62B 2.11(4) . ?
Fe4B C61B 2.12(3) . ?
C60B C61B 1.34(4) . ?
C60B C64B 1.54(4) . ?
C61B C62B 1.51(5) . ?
C62B C63B 1.11(4) . ?
C63B C64B 1.49(5) . ?
C65B C66B 1.42 . ?
C65B C69B 1.42 . ?
C66B C67B 1.42 . ?
C67B C68B 1.42 . ?
C68B C69B 1.42 . ?
Fe5B C70B 2.00(3) . ?
Fe5B C75B 2.01(4) . ?
Fe5B C76B 2.05(4) . ?
Fe5B C72B 2.08(3) . ?
Fe5B C73B 2.08(3) . ?
Fe5B C71B 2.09(3) . ?
Fe5B C79B 2.09(3) . ?
Fe5B C74B 2.10(3) . ?
Fe5B C77B 2.16(3) . ?
Fe5B C78B 2.18(3) . ?
C70B C71B 1.29(4) . ?
C70B C74B 1.47(4) . ?
C71B C72B 1.49(4) . ?
C72B C73B 1.47(4) . ?
C73B C74B 1.55(4) . ?
C75B C79B 1.42 . ?
C75B C76B 1.42 . ?
C76B C77B 1.42 . ?
C77B C78B 1.42 . ?
C78B C79B 1.42 . ?
Fe6B C82B 1.89(3) . ?
Fe6B C81B 1.90(4) . ?
Fe6B C83B 1.99(3) . ?
Fe6B C80B 2.01(3) . ?
Fe6B C84B 2.06(3) . ?
Fe6B C85B 2.06(4) . ?
Fe6B C89B 2.07(5) . ?
Fe6B C86B 2.07(6) . ?
Fe6B C88B 2.08(5) . ?
Fe6B C87B 2.09(6) . ?
C80B C84B 1.42 . ?
C80B C81B 1.42 . ?
C81B C82B 1.42 . ?
C82B C83B 1.42 . ?
C83B C84B 1.42 . ?
C85B C86B 1.42 . ?
C85B C89B 1.42 . ?
C86B C87B 1.42 . ?
C87B C88B 1.42 . ?
C88B C89B 1.42 . ?
C102 C101 1.53 . ?
C101 O100 1.49 . ?
C202 C201 1.54 . ?
C201 O200 1.44 . ?
O400 C401 1.44 . ?
C401 C402 1.54 . ?
O300 C301 1.45 . ?
C301 C302 1.55 . ?
